data_2237759
loop_
_publ_author_name
'Wang, Dao-Cai'
'Song, Hang'
'Yao, Shun'

_publ_section_title
;
 6-Amino-2-methyl-8-phenyl-1,2,3,4-tetrahydroisoquinoline-5,7-dicarbonitrile
;
_journal_coeditor_code BH2477
_journal_issue 6
_journal_name_full 'Acta Crystallographica Section E'
_journal_page_first o929
_journal_paper_doi 10.1107/S1600536813013342
_journal_volume 69
_journal_year 2013
_chemical_formula_iupac 'C18 H16 N4'
_chemical_formula_moiety 'C18 H16 N4'
_chemical_formula_sum 'C18 H16 N4'
_chemical_formula_weight 288.35
_chemical_name_systematic
;
6-Amino-2-methyl-8-phenyl-1,2,3,4-tetrahydroisoquinoline-5,7-dicarbonitrile
;
_space_group_crystal_system monoclinic
_space_group_IT_number 14
_space_group_name_Hall '-P 2ybc'
_space_group_name_H-M_alt 'P 1 21/c 1'
_symmetry_space_group_name_Hall '-P 2ybc'
_symmetry_space_group_name_H-M 'P 1 21/c 1'
_atom_sites_solution_hydrogens geom
_atom_sites_solution_primary direct
_atom_sites_solution_secondary difmap
_audit_creation_method SHELXL97
_cell_angle_alpha 90.00
_cell_angle_beta 93.209(3)
_cell_angle_gamma 90.00
_cell_formula_units_Z 4
_cell_length_a 17.5630(5)
_cell_length_b 6.25208(19)
_cell_length_c 13.7963(4)
_cell_measurement_reflns_used 2345
_cell_measurement_temperature 143.00(10)
_cell_measurement_theta_max 28.9940
_cell_measurement_theta_min 2.9516
_cell_volume 1512.53(8)
_computing_cell_refinement 'CrysAlis PRO (Oxford Diffraction, 2009)'
_computing_data_collection 'CrysAlis PRO (Oxford Diffraction, 2009)'
_computing_data_reduction 'CrysAlis PRO (Oxford Diffraction, 2009)'
_computing_molecular_graphics
;
OLEX2 (Dolomanov <i>et al.</i>, 2009) and Mercury (Macrae <i>et al.</i>,
2008)
;
_computing_publication_material
;
OLEX2 (Dolomanov <i>et al.</i>, 2009)
;
_computing_structure_refinement 'SHELXL97 (Sheldrick, 2008)'
_computing_structure_solution 'SHELXS97 (Sheldrick, 2008)'
_diffrn_ambient_temperature 143.00(10)
_diffrn_detector_area_resol_mean 16.0874
_diffrn_measured_fraction_theta_full 0.999
_diffrn_measured_fraction_theta_max 0.999
_diffrn_measurement_device_type 'Agilent Xcalibur Eos'
_diffrn_measurement_method '\w scans'
_diffrn_radiation_monochromator graphite
_diffrn_radiation_type 'Mo K\a'
_diffrn_radiation_wavelength 0.7107
_diffrn_reflns_av_R_equivalents 0.0335
_diffrn_reflns_limit_h_max 21
_diffrn_reflns_limit_h_min -21
_diffrn_reflns_limit_k_max 7
_diffrn_reflns_limit_k_min -7
_diffrn_reflns_limit_l_max 17
_diffrn_reflns_limit_l_min -16
_diffrn_reflns_number 6799
_diffrn_reflns_theta_full 26.37
_diffrn_reflns_theta_max 26.37
_diffrn_reflns_theta_min 2.96
_exptl_absorpt_coefficient_mu 0.078
_exptl_absorpt_correction_T_max 1.00000
_exptl_absorpt_correction_T_min 0.96024
_exptl_absorpt_correction_type multi-scan
_exptl_absorpt_process_details '(CrysAlis PRO; Oxford Diffraction, 2009)'
_exptl_crystal_colour colourless
_exptl_crystal_density_diffrn 1.266
_exptl_crystal_density_method 'not measured'
_exptl_crystal_description block
_exptl_crystal_F_000 608
_exptl_crystal_size_max 0.38
_exptl_crystal_size_mid 0.35
_exptl_crystal_size_min 0.25
_refine_diff_density_max 0.192
_refine_diff_density_min -0.215
_refine_ls_extinction_method none
_refine_ls_goodness_of_fit_ref 1.047
_refine_ls_hydrogen_treatment mixed
_refine_ls_matrix_type full
_refine_ls_number_constraints 0
_refine_ls_number_parameters 206
_refine_ls_number_reflns 3089
_refine_ls_number_restraints 4
_refine_ls_restrained_S_all 1.048
_refine_ls_R_factor_all 0.0612
_refine_ls_R_factor_gt 0.0449
_refine_ls_shift/su_max 0.000
_refine_ls_shift/su_mean 0.000
_refine_ls_structure_factor_coef Fsqd
_refine_ls_weighting_details 'calc w=1/[\s^2^(Fo^2^)+(0.0403P)^2^+0.3434P] where P=(Fo^2^+2Fc^2^)/3'
_refine_ls_weighting_scheme calc
_refine_ls_wR_factor_gt 0.1002
_refine_ls_wR_factor_ref 0.1115
_reflns_number_gt 2414
_reflns_number_total 3089
_reflns_threshold_expression I>2\s(I)
_cod_data_source_file bh2477.cif
_cod_data_source_block I
_cod_database_code 2237759
_cod_database_fobs_code 2237759

loop_
_space_group_symop_id
_space_group_symop_operation_xyz
1 'x, y, z'
2 '-x, y+1/2, -z+1/2'
3 '-x, -y, -z'
4 'x, -y-1/2, z-1/2'

loop_
_atom_site_type_symbol
_atom_site_label
_atom_site_fract_x
_atom_site_fract_y
_atom_site_fract_z
_atom_site_U_iso_or_equiv
_atom_site_adp_type
_atom_site_calc_flag
_atom_site_refinement_flags
_atom_site_occupancy
_atom_site_symmetry_multiplicity
N N1 0.29081(7) -0.2394(2) 0.20203(9) 0.0244(3) Uani d . 1 1
N N2 0.50947(9) 0.2855(3) 0.43619(13) 0.0498(5) Uani d . 1 1
N N3 0.14961(8) 0.4536(2) 0.57681(10) 0.0308(3) Uani d . 1 1
N N4 0.34160(8) 0.4642(2) 0.53715(11) 0.0323(4) Uani d D 1 1
H H4A 0.3908(8) 0.501(3) 0.5410(12) 0.039 Uiso d D 1 1
H H4B 0.3136(9) 0.524(3) 0.5798(11) 0.039 Uiso d D 1 1
C C1 0.36603(8) 0.1934(2) 0.41825(11) 0.0234(3) Uani d . 1 1
C C2 0.31623(9) 0.3112(2) 0.47415(11) 0.0223(3) Uani d D 1 1
C C3 0.23791(8) 0.2589(2) 0.46164(10) 0.0201(3) Uani d . 1 1
C C4 0.21118(8) 0.0990(2) 0.39679(10) 0.0199(3) Uani d . 1 1
C C5 0.26291(8) -0.0177(2) 0.34345(10) 0.0207(3) Uani d . 1 1
C C6 0.34051(8) 0.0294(2) 0.35473(10) 0.0221(3) Uani d . 1 1
C C7 0.39820(9) -0.0919(3) 0.29916(12) 0.0288(4) Uani d . 1 1
H H7A 0.4417 -0.1330 0.3440 0.035 Uiso calc R 1 1
H H7B 0.4179 0.0024 0.2486 0.035 Uiso calc R 1 1
C C8 0.36428(9) -0.2911(3) 0.25165(12) 0.0274(4) Uani d . 1 1
H H8A 0.3994 -0.3483 0.2043 0.033 Uiso calc R 1 1
H H8B 0.3572 -0.4021 0.3015 0.033 Uiso calc R 1 1
C C9 0.23529(9) -0.1913(2) 0.27405(11) 0.0238(4) Uani d . 1 1
H H9A 0.2251 -0.3227 0.3113 0.029 Uiso calc R 1 1
H H9B 0.1868 -0.1457 0.2403 0.029 Uiso calc R 1 1
C C10 0.12744(8) 0.0567(2) 0.38652(10) 0.0205(3) Uani d . 1 1
C C11 0.07739(9) 0.2175(3) 0.35361(11) 0.0251(4) Uani d . 1 1
H H11 0.0967 0.3541 0.3374 0.030 Uiso calc R 1 1
C C12 -0.00049(9) 0.1790(3) 0.34448(11) 0.0300(4) Uani d . 1 1
H H12 -0.0343 0.2889 0.3217 0.036 Uiso calc R 1 1
C C13 -0.02895(9) -0.0187(3) 0.36837(11) 0.0306(4) Uani d . 1 1
H H13 -0.0823 -0.0446 0.3623 0.037 Uiso calc R 1 1
C C14 0.02015(9) -0.1791(3) 0.40108(11) 0.0292(4) Uani d . 1 1
H H14 0.0005 -0.3152 0.4174 0.035 Uiso calc R 1 1
C C15 0.09809(9) -0.1418(2) 0.41021(11) 0.0243(4) Uani d . 1 1
H H15 0.1316 -0.2526 0.4328 0.029 Uiso calc R 1 1
C C16 0.44596(9) 0.2426(3) 0.42808(12) 0.0311(4) Uani d . 1 1
C C17 0.18663(8) 0.3655(2) 0.52358(11) 0.0221(3) Uani d . 1 1
C C18 0.26348(10) -0.4182(3) 0.14143(12) 0.0344(4) Uani d . 1 1
H H18A 0.2595 -0.5464 0.1817 0.052 Uiso calc R 1 1
H H18B 0.2993 -0.4447 0.0909 0.052 Uiso calc R 1 1
H H18C 0.2132 -0.3833 0.1111 0.052 Uiso calc R 1 1

loop_
_atom_site_aniso_label
_atom_site_aniso_U_11
_atom_site_aniso_U_22
_atom_site_aniso_U_33
_atom_site_aniso_U_12
_atom_site_aniso_U_13
_atom_site_aniso_U_23
N1 0.0234(7) 0.0257(7) 0.0243(7) -0.0017(6) 0.0042(5) -0.0057(5)
N2 0.0229(8) 0.0629(11) 0.0644(11) -0.0121(8) 0.0114(7) -0.0318(9)
N3 0.0234(7) 0.0328(8) 0.0363(8) -0.0017(6) 0.0042(6) -0.0068(6)
N4 0.0208(7) 0.0385(8) 0.0383(8) -0.0093(7) 0.0084(6) -0.0166(7)
C1 0.0173(8) 0.0276(8) 0.0255(8) -0.0043(6) 0.0033(6) -0.0005(7)
C2 0.0215(8) 0.0235(8) 0.0222(8) -0.0039(6) 0.0021(6) 0.0006(6)
C3 0.0191(8) 0.0206(8) 0.0207(7) -0.0003(6) 0.0029(6) 0.0023(6)
C4 0.0185(7) 0.0207(8) 0.0204(7) -0.0016(6) 0.0008(6) 0.0056(6)
C5 0.0198(8) 0.0219(8) 0.0205(7) -0.0014(6) 0.0018(6) 0.0025(6)
C6 0.0202(8) 0.0246(8) 0.0217(7) -0.0009(6) 0.0033(6) 0.0008(6)
C7 0.0206(8) 0.0365(9) 0.0298(9) -0.0008(7) 0.0044(6) -0.0061(7)
C8 0.0242(9) 0.0277(9) 0.0306(9) 0.0022(7) 0.0046(7) -0.0037(7)
C9 0.0214(8) 0.0255(8) 0.0248(8) -0.0027(6) 0.0034(6) -0.0015(6)
C10 0.0186(8) 0.0250(8) 0.0180(7) -0.0007(6) 0.0021(6) -0.0029(6)
C11 0.0228(8) 0.0285(9) 0.0239(8) -0.0003(7) 0.0009(6) 0.0007(7)
C12 0.0203(8) 0.0426(10) 0.0271(9) 0.0060(7) -0.0002(6) -0.0023(7)
C13 0.0160(8) 0.0494(11) 0.0265(8) -0.0053(7) 0.0036(6) -0.0102(8)
C14 0.0267(9) 0.0336(9) 0.0281(9) -0.0095(7) 0.0080(7) -0.0065(7)
C15 0.0228(8) 0.0256(8) 0.0246(8) -0.0022(7) 0.0039(6) -0.0009(7)
C16 0.0234(9) 0.0353(9) 0.0353(9) -0.0050(7) 0.0071(7) -0.0142(8)
C17 0.0189(8) 0.0210(8) 0.0260(8) -0.0042(6) -0.0011(6) 0.0005(7)
C18 0.0331(10) 0.0334(10) 0.0369(10) -0.0041(8) 0.0037(7) -0.0119(8)

loop_
_atom_type_symbol
_atom_type_description
_atom_type_scat_dispersion_real
_atom_type_scat_dispersion_imag
_atom_type_scat_source
C C 0.0033 0.0016 'International Tables Vol C Tables 4.2.6.8 and 6.1.1.4'
H H 0.0000 0.0000 'International Tables Vol C Tables 4.2.6.8 and 6.1.1.4'
N N 0.0061 0.0033 'International Tables Vol C Tables 4.2.6.8 and 6.1.1.4'

loop_
_geom_angle_atom_site_label_1
_geom_angle_atom_site_label_2
_geom_angle_atom_site_label_3
_geom_angle
C9 N1 C8 109.38(12)
C18 N1 C8 110.60(12)
C18 N1 C9 109.63(12)
H4A N4 H4B 115.4(16)
C2 N4 H4A 120.3(11)
C2 N4 H4B 124.1(11)
C2 C1 C16 118.09(14)
C6 C1 C2 122.51(14)
C6 C1 C16 119.40(14)
N4 C2 C1 122.05(14)
N4 C2 C3 121.70(14)
C1 C2 C3 116.25(13)
C2 C3 C17 117.18(13)
C4 C3 C2 122.01(13)
C4 C3 C17 120.65(13)
C3 C4 C5 120.01(13)
C3 C4 C10 118.59(13)
C5 C4 C10 121.39(13)
C4 C5 C9 120.75(13)
C6 C5 C4 119.25(13)
C6 C5 C9 120.00(13)
C1 C6 C7 118.93(13)
C5 C6 C1 119.93(13)
C5 C6 C7 121.13(13)
C6 C7 H7A 109.2
C6 C7 H7B 109.2
C6 C7 C8 111.98(13)
H7A C7 H7B 107.9
C8 C7 H7A 109.2
C8 C7 H7B 109.2
N1 C8 C7 109.66(13)
N1 C8 H8A 109.7
N1 C8 H8B 109.7
C7 C8 H8A 109.7
C7 C8 H8B 109.7
H8A C8 H8B 108.2
N1 C9 C5 112.08(12)
N1 C9 H9A 109.2
N1 C9 H9B 109.2
C5 C9 H9A 109.2
C5 C9 H9B 109.2
H9A C9 H9B 107.9
C11 C10 C4 120.20(13)
C15 C10 C4 120.79(13)
C15 C10 C11 119.01(14)
C10 C11 H11 119.9
C12 C11 C10 120.30(15)
C12 C11 H11 119.9
C11 C12 H12 119.9
C13 C12 C11 120.15(15)
C13 C12 H12 119.9
C12 C13 H13 120.0
C12 C13 C14 120.00(15)
C14 C13 H13 120.0
C13 C14 H14 119.9
C13 C14 C15 120.17(15)
C15 C14 H14 119.9
C10 C15 H15 119.8
C14 C15 C10 120.37(15)
C14 C15 H15 119.8
N2 C16 C1 178.82(19)
N3 C17 C3 175.71(15)
N1 C18 H18A 109.5
N1 C18 H18B 109.5
N1 C18 H18C 109.5
H18A C18 H18B 109.5
H18A C18 H18C 109.5
H18B C18 H18C 109.5

loop_
_geom_bond_atom_site_label_1
_geom_bond_atom_site_label_2
_geom_bond_distance
N1 C8 1.463(2)
N1 C9 1.4618(19)
N1 C18 1.4607(19)
N2 C16 1.147(2)
N3 C17 1.1483(19)
N4 H4A 0.893(12)
N4 H4B 0.874(12)
N4 C2 1.3510(19)
C1 C2 1.406(2)
C1 C6 1.406(2)
C1 C16 1.436(2)
C2 C3 1.415(2)
C3 C4 1.405(2)
C3 C17 1.439(2)
C4 C5 1.405(2)
C4 C10 1.4931(19)
C5 C6 1.394(2)
C5 C9 1.510(2)
C6 C7 1.509(2)
C7 H7A 0.9900
C7 H7B 0.9900
C7 C8 1.514(2)
C8 H8A 0.9900
C8 H8B 0.9900
C9 H9A 0.9900
C9 H9B 0.9900
C10 C11 1.394(2)
C10 C15 1.390(2)
C11 H11 0.9500
C11 C12 1.388(2)
C12 H12 0.9500
C12 C13 1.380(2)
C13 H13 0.9500
C13 C14 1.381(2)
C14 H14 0.9500
C14 C15 1.387(2)
C15 H15 0.9500
C18 H18A 0.9800
C18 H18B 0.9800
C18 H18C 0.9800

loop_
_geom_hbond_atom_site_label_D
_geom_hbond_atom_site_label_H
_geom_hbond_atom_site_label_A
_geom_hbond_site_symmetry_A
_geom_hbond_distance_DH
_geom_hbond_distance_HA
_geom_hbond_distance_DA
_geom_hbond_angle_DHA
_geom_hbond_publ_flag
N4 H4A N2 3_666 0.893(12) 2.210(13) 3.052(2) 157.1(15) yes
N4 H4B N1 4_566 0.874(12) 2.210(13) 3.0261(19) 155.3(15) yes

loop_
_geom_torsion_atom_site_label_1
_geom_torsion_atom_site_label_2
_geom_torsion_atom_site_label_3
_geom_torsion_atom_site_label_4
_geom_torsion
N4 C2 C3 C4 -179.53(14)
N4 C2 C3 C17 -4.0(2)
C1 C2 C3 C4 -0.3(2)
C1 C2 C3 C17 175.24(13)
C1 C6 C7 C8 167.68(14)
C2 C1 C6 C5 1.8(2)
C2 C1 C6 C7 -178.69(14)
C2 C1 C16 N2 -34(9)
C2 C3 C4 C5 1.3(2)
C2 C3 C4 C10 -178.81(13)
C2 C3 C17 N3 -19(2)
C3 C4 C5 C6 -0.9(2)
C3 C4 C5 C9 179.50(13)
C3 C4 C10 C11 61.30(18)
C3 C4 C10 C15 -118.16(16)
C4 C3 C17 N3 157(2)
C4 C5 C6 C1 -0.6(2)
C4 C5 C6 C7 179.86(13)
C4 C5 C9 N1 159.53(13)
C4 C10 C11 C12 -179.67(14)
C4 C10 C15 C14 179.53(13)
C5 C4 C10 C11 -118.85(16)
C5 C4 C10 C15 61.68(19)
C5 C6 C7 C8 -12.8(2)
C6 C1 C2 N4 177.97(15)
C6 C1 C2 C3 -1.3(2)
C6 C1 C16 N2 147(9)
C6 C5 C9 N1 -20.08(19)
C6 C7 C8 N1 46.68(18)
C8 N1 C9 C5 54.58(16)
C9 N1 C8 C7 -69.32(16)
C9 C5 C6 C1 179.00(13)
C9 C5 C6 C7 -0.5(2)
C10 C4 C5 C6 179.26(13)
C10 C4 C5 C9 -0.3(2)
C10 C11 C12 C13 0.3(2)
C11 C10 C15 C14 0.1(2)
C11 C12 C13 C14 -0.3(2)
C12 C13 C14 C15 0.1(2)
C13 C14 C15 C10 0.0(2)
C15 C10 C11 C12 -0.2(2)
C16 C1 C2 N4 -1.3(2)
C16 C1 C2 C3 179.48(14)
C16 C1 C6 C5 -179.03(14)
C16 C1 C6 C7 0.5(2)
C17 C3 C4 C5 -173.99(13)
C17 C3 C4 C10 5.9(2)
C18 N1 C8 C7 169.84(13)
C18 N1 C9 C5 176.02(13)
